data_7709319
loop_
_publ_author_name
'Xue, Man-Man'
'Chang, Jiarui'
'Zhang, Jie'
'Chen, Xuenian'

_publ_section_title
;
 Platinum thiolate complexes supported by PBP and POCOP pincer ligands as
 efficient catalysts for the hydrosilylation of carbonyl compounds
;
_journal_name_full 'Dalton Transactions'
_journal_paper_doi 10.1039/D1DT04179G
_journal_year 2022
_chemical_formula_moiety 'C22 H40 O2 P2 Pt S'
_chemical_formula_sum 'C22 H40 O2 P2 Pt S'
_chemical_formula_weight 625.63
_chemical_name_systematic tBu-POCOP-Pt-SH
_space_group_crystal_system triclinic
_space_group_IT_number 2
_space_group_name_Hall '-P 1'
_space_group_name_H-M_alt 'P -1'
_atom_sites_solution_hydrogens mixed
_atom_sites_solution_primary iterative
_audit_creation_date 2021-04-12
_audit_creation_method
;
Olex2 1.2
(compiled 2018.05.29 svn.r3508 for OlexSys, GUI svn.r5506)
;
_audit_update_record
;
2021-11-27 deposited with the CCDC.	2022-01-04 downloaded from the CCDC.
;
_cell_angle_alpha 100.588(3)
_cell_angle_beta 95.692(3)
_cell_angle_gamma 104.316(3)
_cell_formula_units_Z 2
_cell_length_a 8.3204(3)
_cell_length_b 12.0711(4)
_cell_length_c 13.4168(4)
_cell_measurement_reflns_used 7188
_cell_measurement_temperature 169.99(10)
_cell_measurement_theta_max 71.4020
_cell_measurement_theta_min 3.8510
_cell_volume 1268.58(8)
_computing_cell_refinement 'CrysAlisPro 1.171.40.53 (Rigaku OD, 2019)'
_computing_data_collection 'CrysAlisPro 1.171.40.53 (Rigaku OD, 2019)'
_computing_data_reduction 'CrysAlisPro 1.171.40.53 (Rigaku OD, 2019)'
_computing_molecular_graphics 'Olex2 (Dolomanov et al., 2009)'
_computing_publication_material 'Olex2 (Dolomanov et al., 2009)'
_computing_structure_refinement 'olex2.refine (Bourhis et al., 2015)'
_computing_structure_solution 'olex2.solve (Bourhis et al., 2015)'
_diffrn_ambient_environment N~2~
_diffrn_ambient_temperature 169.99(10)
_diffrn_detector 'CCD plate'
_diffrn_detector_area_resol_mean 8.0521
_diffrn_detector_type EosS2
_diffrn_measured_fraction_theta_full 0.996
_diffrn_measured_fraction_theta_max 0.975
_diffrn_measurement_details
;
List of Runs (angles in degrees, time in seconds):

  # Type    Start    End  Width  t~exp~   \w     \q     \k     \f   Frames
#--------------------------------------------------------------------------
  1  \w    -30.00  23.00   1.00    1.00    --  -35.62  26.00 134.00   53
  2  \w   -103.00 -13.00   1.00    1.00    --  -35.62 -26.00 -28.00   90
  3  \w    -12.00  13.00   1.00    1.00    --   35.62 -26.00 -28.00   25
  4  \w     35.00  60.00   1.00    1.00    --   35.62  26.00 134.00   25
  5  \w     37.00  99.00   1.00    1.00    --  107.12 -26.00 -28.00   62
  6  \w     84.00 131.00   1.00    1.00    --  107.12  26.00 134.00   47
  7  \w   -100.00 -74.00   1.00    1.00    --  -35.62-178.00 150.00   26
  8  \w   -103.00 -35.00   1.00    1.00    --  -35.62-178.00-150.00   68
  9  \w    -44.00  32.00   1.00    1.00    --  -35.62  57.00 150.00   76
 10  \w     27.00  60.00   1.00    1.00    --   35.62 -99.00  90.00   33
 11  \w    -23.00  52.00   1.00    1.00    --   35.62 -57.00-150.00   75
 12  \w     28.00  72.00   1.00    1.00    --   35.62 -99.00-180.00   44
 13  \w     23.00  71.00   1.00    1.00    --   35.62 -99.00   0.00   48
 14  \w     40.00 105.00   1.00    1.00    --  107.12 -61.00  60.00   65
 15  \w    131.00 172.00   1.00    1.00    --  107.12  61.00   0.00   41
 16  \w     38.00  74.00   1.00    1.00    --  107.12 -95.00   0.00   36
 17  \w     43.00  69.00   1.00    1.00    --  107.12 -95.00  60.00   26
 18  \w     75.00 107.00   1.00    1.00    --  107.12 -95.00  60.00   32
 19  \w     94.00 176.00   1.00    1.00    --  107.12  45.00 -30.00   82
 20  \w    113.00 175.00   1.00    1.00    --  107.12  45.00  60.00   62
 21  \w     90.00 126.00   1.00    1.00    --  107.12  61.00   0.00   36
 22  \w    136.00 162.00   1.00    1.00    --  107.12  77.00 120.00   26
 23  \w     94.00 122.00   1.00    1.00    --  107.12  77.00 120.00   28
 24  \w     76.00 110.00   1.00    1.00    --  107.12 -95.00-150.00   34
 25  \w     40.00  69.00   1.00    1.00    --  107.12 -95.00-150.00   29
 26  \w     58.00 130.00   1.00    1.00    --  107.12 -77.00 -90.00   72
 27  \w     83.00 109.00   1.00    1.00    --  107.12 -95.00   0.00   26
 28  \w     42.00  90.00   1.00    1.00    --  107.12-111.00-180.00   48
 29  \w     51.00 125.00   1.00    1.00    --  107.12 -45.00-180.00   74
 30  \w    107.00 132.00   1.00    1.00    --  107.12 111.00   0.00   25
 31  \w     42.00 112.00   1.00    1.00    --  107.12-111.00-150.00   70
;
_diffrn_measurement_device 'four-circle diffractometer'
_diffrn_measurement_device_type 'SuperNova, Dual, Cu at home/near, EosS2'
_diffrn_measurement_method '\w scans'
_diffrn_orient_matrix_type 'CrysAlisPro convention (1999,Acta A55,543-557)'
_diffrn_orient_matrix_UB_11 0.0953071000
_diffrn_orient_matrix_UB_12 -0.0938208000
_diffrn_orient_matrix_UB_13 -0.0234974000
_diffrn_orient_matrix_UB_21 0.1411376000
_diffrn_orient_matrix_UB_22 0.0897084000
_diffrn_orient_matrix_UB_23 -0.0317678000
_diffrn_orient_matrix_UB_31 0.0915078000
_diffrn_orient_matrix_UB_32 0.0367118000
_diffrn_orient_matrix_UB_33 0.1113812000
_diffrn_radiation_monochromator mirror
_diffrn_radiation_probe x-ray
_diffrn_radiation_type CuK\a
_diffrn_radiation_wavelength 1.54184
_diffrn_reflns_av_R_equivalents 0.0220
_diffrn_reflns_av_unetI/netI 0.0303
_diffrn_reflns_Laue_measured_fraction_full 0.996
_diffrn_reflns_Laue_measured_fraction_max 0.975
_diffrn_reflns_limit_h_max 10
_diffrn_reflns_limit_h_min -10
_diffrn_reflns_limit_k_max 14
_diffrn_reflns_limit_k_min -14
_diffrn_reflns_limit_l_max 16
_diffrn_reflns_limit_l_min -12
_diffrn_reflns_number 8829
_diffrn_reflns_point_group_measured_fraction_full 0.996
_diffrn_reflns_point_group_measured_fraction_max 0.975
_diffrn_reflns_theta_full 67.684
_diffrn_reflns_theta_max 71.416
_diffrn_reflns_theta_min 3.390
_diffrn_source 'micro-focus sealed X-ray tube'
_diffrn_source_type 'SuperNova (Cu) X-ray Source'
_exptl_absorpt_coefficient_mu 12.414
_exptl_absorpt_correction_T_max 1.00000
_exptl_absorpt_correction_T_min 0.79446
_exptl_absorpt_correction_type multi-scan
_exptl_absorpt_process_details
;
CrysAlisPro 1.171.40.53 (Rigaku Oxford Diffraction, 2019)
Empirical absorption correction using spherical harmonics,
 implemented in SCALE3 ABSPACK scaling algorithm.
;
_exptl_crystal_colour 'clear light colourless'
_exptl_crystal_colour_lustre clear
_exptl_crystal_colour_modifier light
_exptl_crystal_colour_primary colourless
_exptl_crystal_density_diffrn 1.638
_exptl_crystal_description block
_exptl_crystal_F_000 624
_exptl_crystal_size_max 0.15
_exptl_crystal_size_mid 0.13
_exptl_crystal_size_min 0.11
_refine_diff_density_max 0.829
_refine_diff_density_min -0.658
_refine_diff_density_rms 0.098
_refine_ls_extinction_coef 0.00021(3)
_refine_ls_extinction_expression Fc^*^=kFc[1+0.001xFc^2^\l^3^/sin(2\q)]^-1/4^
_refine_ls_extinction_method 'SHELXL-2016/6 (Sheldrick 2016)'
_refine_ls_goodness_of_fit_ref 1.049
_refine_ls_hydrogen_treatment mixed
_refine_ls_matrix_type full
_refine_ls_number_parameters 270
_refine_ls_number_reflns 4809
_refine_ls_number_restraints 374
_refine_ls_restrained_S_all 1.077
_refine_ls_R_factor_all 0.0224
_refine_ls_R_factor_gt 0.0204
_refine_ls_shift/su_max 0.005
_refine_ls_shift/su_mean 0.000
_refine_ls_structure_factor_coef Fsqd
_refine_ls_weighting_details 'w=1/[\s^2^(Fo^2^)+(0.0272P)^2^] where P=(Fo^2^+2Fc^2^)/3'
_refine_ls_weighting_scheme calc
_refine_ls_wR_factor_gt 0.0484
_refine_ls_wR_factor_ref 0.0491
_reflns_Friedel_coverage 0.000
_reflns_number_gt 4555
_reflns_number_total 4809
_reflns_threshold_expression 'I > 2\s(I)'
_cod_data_source_file d1dt04179g2.cif
_cod_data_source_block cjr-20210409
_cod_database_code 7709319
_shelx_shelxl_version_number 2016/6
_chemical_oxdiff_formula 'C1 O1 P1 Pt1 S1'
_shelx_space_group_comment
;
The symmetry employed for this shelxl refinement is uniquely defined
by the following loop, which should always be used as a source of
symmetry information in preference to the above space-group names.
They are only intended as comments.
;
_shelx_estimated_absorpt_t_max 0.342
_shelx_estimated_absorpt_t_min 0.257
_diffrn_oxdiff_digest_frames
;
01b52dc287d832fa22d666e90f1c53818d00038480d
;
_reflns_odcompleteness_completeness 99.82
_reflns_odcompleteness_iscentric 1
_reflns_odcompleteness_theta 66.97
_olex2_refinement_description
;
1. Fixed Uiso
 At 1.2 times of:
  All C(H) groups
 At 1.5 times of:
  All C(H,H,H) groups
2. Restrained distances
 S1-H1
 1.35 with sigma of 0.02
 Pt1-H1
 3.1 with sigma of 0.02
3. Uiso/Uaniso restraints and constraints
C2 \\sim C6 \\sim C5 \\sim C1 \\sim C3 \\sim C4 \\sim C7 \\sim C15 \\sim C19
\\sim C11 \\sim C22 \\sim C14 \\sim C20 \\sim C17 \\sim C18 \\sim C21 \\sim C16
\\sim C8 \\sim C9 \\sim C13 \\sim C12 \\sim C10: within 3.8A with sigma of 0.01
and sigma for terminal atoms of 0.02
Uanis(C10) \\sim Ueq: with sigma of 0.005 and sigma for terminal atoms of 0.01
4.a Aromatic/amide H refined with riding coordinates:
 C5(H5), C3(H3), C4(H4)
4.b Idealised Me refined as rotating group:
 C22(H22a,H22b,H22c), C14(H14a,H14b,H14c), C20(H20a,H20b,H20c), C17(H17a,H17b,
 H17c), C18(H18a,H18b,H18c), C21(H21a,H21b,H21c), C16(H16a,H16b,H16c), C8(H8a,
 H8b,H8c), C9(H9a,H9b,H9c), C13(H13a,H13b,H13c), C12(H12a,H12b,H12c), C10(H10a,
 H10b,H10c)
;
_olex2_submission_special_instructions 'No special instructions were received'
_oxdiff_exptl_absorpt_empirical_details
;
Empirical correction (ABSPACK) includes:
- Absorption correction using spherical harmonics
- Frame scaling
;
_oxdiff_exptl_absorpt_empirical_full_max 1.517
_oxdiff_exptl_absorpt_empirical_full_min 0.776

loop_
_space_group_symop_operation_xyz
'x, y, z'
'-x, -y, -z'

loop_
_atom_site_label
_atom_site_type_symbol
_atom_site_fract_x
_atom_site_fract_y
_atom_site_fract_z
_atom_site_U_iso_or_equiv
_atom_site_adp_type
_atom_site_occupancy
_atom_site_site_symmetry_order
_atom_site_calc_flag
_atom_site_refinement_flags_posn
_atom_site_refinement_flags_adp
_atom_site_refinement_flags_occupancy
_atom_site_disorder_assembly
_atom_site_disorder_group
Pt1 Pt 0.53553(2) 0.73640(2) 0.77405(2) 0.01216(5) Uani 1 1 d D . . . .
P2 P 0.33621(9) 0.56152(6) 0.74746(5) 0.01205(14) Uani 1 1 d . . . . .
P1 P 0.68527(9) 0.91062(6) 0.74654(5) 0.01299(14) Uani 1 1 d . . . . .
S1 S 0.69163(12) 0.72965(9) 0.92954(7) 0.0334(2) Uani 1 1 d D . . . .
O2 O 0.2146(3) 0.55527(18) 0.63998(15) 0.0175(4) Uani 1 1 d . . . . .
O1 O 0.5833(3) 0.92696(18) 0.64015(15) 0.0179(4) Uani 1 1 d . . . . .
C2 C 0.4412(4) 0.8357(3) 0.5955(2) 0.0157(6) Uani 1 1 d . U . . .
C6 C 0.2593(4) 0.6507(3) 0.5952(2) 0.0144(5) Uani 1 1 d . U . . .
C5 C 0.1623(4) 0.6524(3) 0.5054(2) 0.0165(6) Uani 1 1 d . U . . .
H5 H 0.069150 0.590416 0.474893 0.020 Uiso 1 1 calc R . . . .
C1 C 0.3998(3) 0.7415(3) 0.6425(2) 0.0128(5) Uani 1 1 d . U . . .
C3 C 0.3494(4) 0.8425(3) 0.5061(2) 0.0186(6) Uani 1 1 d . U . . .
H3 H 0.380376 0.906789 0.476248 0.022 Uiso 1 1 calc R . . . .
C4 C 0.2094(4) 0.7501(3) 0.4625(2) 0.0183(6) Uani 1 1 d . U . . .
H4 H 0.145139 0.753511 0.402880 0.022 Uiso 1 1 calc R . . . .
C7 C 0.1798(4) 0.5504(3) 0.8375(2) 0.0203(6) Uani 1 1 d . U . . .
C15 C 0.8933(4) 0.9128(3) 0.7064(3) 0.0240(7) Uani 1 1 d . U . . .
C19 C 0.6808(4) 1.0458(3) 0.8374(2) 0.0224(6) Uani 1 1 d . U . . .
C11 C 0.4068(4) 0.4272(3) 0.7110(3) 0.0231(7) Uani 1 1 d . U . . .
C22 C 0.4942(5) 1.0381(4) 0.8370(3) 0.0452(11) Uani 1 1 d . U . . .
H22A H 0.443806 1.037755 0.769349 0.068 Uiso 1 1 calc GR . . . .
H22B H 0.482276 1.104304 0.884617 0.068 Uiso 1 1 calc GR . . . .
H22C H 0.439481 0.967278 0.856683 0.068 Uiso 1 1 calc GR . . . .
C14 C 0.2656(5) 0.3167(3) 0.6682(3) 0.0436(10) Uani 1 1 d . U . . .
H14A H 0.206593 0.294359 0.722455 0.065 Uiso 1 1 calc GR . . . .
H14B H 0.311225 0.254858 0.638463 0.065 Uiso 1 1 calc GR . . . .
H14C H 0.189456 0.330959 0.616513 0.065 Uiso 1 1 calc GR . . . .
C20 C 0.7647(5) 1.1581(3) 0.8060(3) 0.0356(9) Uani 1 1 d . U . . .
H20A H 0.883509 1.167811 0.812126 0.053 Uiso 1 1 calc GR . . . .
H20B H 0.742828 1.223446 0.849772 0.053 Uiso 1 1 calc GR . . . .
H20C H 0.720621 1.154172 0.736122 0.053 Uiso 1 1 calc GR . . . .
C17 C 0.9527(5) 1.0035(4) 0.6435(3) 0.0418(10) Uani 1 1 d . U . . .
H17A H 0.867160 0.993882 0.586611 0.063 Uiso 1 1 calc GR . . . .
H17B H 1.053308 0.993171 0.618384 0.063 Uiso 1 1 calc GR . . . .
H17C H 0.975171 1.080574 0.685727 0.063 Uiso 1 1 calc GR . . . .
C18 C 1.0241(4) 0.9305(4) 0.8004(3) 0.0405(10) Uani 1 1 d . U . . .
H18A H 1.049115 1.009681 0.838795 0.061 Uiso 1 1 calc GR . . . .
H18B H 1.124538 0.915359 0.778645 0.061 Uiso 1 1 calc GR . . . .
H18C H 0.980774 0.877587 0.842774 0.061 Uiso 1 1 calc GR . . . .
C21 C 0.7593(6) 1.0457(4) 0.9451(3) 0.0457(11) Uani 1 1 d . U . . .
H21A H 0.709425 0.972435 0.962468 0.069 Uiso 1 1 calc GR . . . .
H21B H 0.740152 1.108540 0.993437 0.069 Uiso 1 1 calc GR . . . .
H21C H 0.877878 1.055960 0.947156 0.069 Uiso 1 1 calc GR . . . .
C16 C 0.8686(5) 0.7908(4) 0.6405(3) 0.0453(10) Uani 1 1 d . U . . .
H16A H 0.836278 0.733236 0.680767 0.068 Uiso 1 1 calc GR . . . .
H16B H 0.971591 0.785307 0.616169 0.068 Uiso 1 1 calc GR . . . .
H16C H 0.782233 0.777148 0.583071 0.068 Uiso 1 1 calc GR . . . .
C8 C 0.1292(6) 0.6639(4) 0.8462(4) 0.0608(14) Uani 1 1 d . U . . .
H8A H 0.226324 0.729037 0.872226 0.091 Uiso 1 1 calc GR . . . .
H8B H 0.047928 0.665202 0.892176 0.091 Uiso 1 1 calc GR . . . .
H8C H 0.081326 0.669376 0.779788 0.091 Uiso 1 1 calc GR . . . .
C9 C 0.0225(5) 0.4517(4) 0.7986(3) 0.0547(14) Uani 1 1 d . U . . .
H9A H -0.022067 0.455146 0.730826 0.082 Uiso 1 1 calc GR . . . .
H9B H -0.059033 0.458736 0.843526 0.082 Uiso 1 1 calc GR . . . .
H9C H 0.048446 0.378157 0.796698 0.082 Uiso 1 1 calc GR . . . .
C13 C 0.5116(7) 0.4496(4) 0.6270(4) 0.0696(16) Uani 1 1 d . U . . .
H13A H 0.442213 0.457605 0.568617 0.104 Uiso 1 1 calc GR . . . .
H13B H 0.558485 0.385169 0.607444 0.104 Uiso 1 1 calc GR . . . .
H13C H 0.600658 0.520352 0.651653 0.104 Uiso 1 1 calc GR . . . .
C12 C 0.5148(6) 0.4097(4) 0.8015(4) 0.0619(15) Uani 1 1 d . U . . .
H12A H 0.598470 0.481714 0.832121 0.093 Uiso 1 1 calc GR . . . .
H12B H 0.568599 0.349959 0.778479 0.093 Uiso 1 1 calc GR . . . .
H12C H 0.445625 0.386385 0.851294 0.093 Uiso 1 1 calc GR . . . .
C10 C 0.2594(6) 0.5456(6) 0.9416(3) 0.0678(15) Uani 1 1 d . U . . .
H10A H 0.282352 0.471044 0.938650 0.102 Uiso 1 1 calc GR . . . .
H10B H 0.184329 0.555868 0.990265 0.102 Uiso 1 1 calc GR . . . .
H10C H 0.362343 0.606826 0.962290 0.102 Uiso 1 1 calc GR . . . .
H1 H 0.770(17) 0.645(10) 0.913(4) 0.55(11) Uiso 1 1 d D . . . .

loop_
_atom_site_aniso_label
_atom_site_aniso_U_11
_atom_site_aniso_U_22
_atom_site_aniso_U_33
_atom_site_aniso_U_23
_atom_site_aniso_U_13
_atom_site_aniso_U_12
Pt1 0.01302(7) 0.01307(7) 0.00941(7) 0.00576(4) -0.00134(4) 0.00049(4)
P2 0.0147(3) 0.0108(3) 0.0108(3) 0.0055(3) 0.0014(3) 0.0019(3)
P1 0.0123(3) 0.0136(3) 0.0117(3) 0.0056(3) -0.0003(3) -0.0004(3)
S1 0.0328(5) 0.0439(5) 0.0214(4) 0.0158(4) -0.0098(3) 0.0056(4)
O2 0.0187(10) 0.0163(11) 0.0136(10) 0.0074(8) -0.0044(8) -0.0025(8)
O1 0.0171(10) 0.0171(11) 0.0153(10) 0.0098(8) -0.0050(8) -0.0043(8)
C2 0.0137(13) 0.0184(14) 0.0135(13) 0.0050(11) 0.0000(10) 0.0015(11)
C6 0.0169(13) 0.0149(13) 0.0121(13) 0.0059(10) 0.0033(10) 0.0029(11)
C5 0.0151(13) 0.0181(14) 0.0125(13) 0.0031(11) -0.0020(11) -0.0007(11)
C1 0.0147(13) 0.0165(14) 0.0052(12) 0.0017(10) -0.0015(10) 0.0025(11)
C3 0.0209(14) 0.0192(15) 0.0156(14) 0.0099(11) -0.0005(11) 0.0018(12)
C4 0.0199(14) 0.0230(15) 0.0115(13) 0.0083(11) -0.0036(11) 0.0041(12)
C7 0.0219(15) 0.0231(16) 0.0158(14) 0.0054(12) 0.0071(12) 0.0034(12)
C15 0.0170(14) 0.0313(18) 0.0266(16) 0.0112(14) 0.0057(12) 0.0073(13)
C19 0.0282(16) 0.0189(16) 0.0180(15) 0.0031(12) 0.0029(12) 0.0038(13)
C11 0.0256(16) 0.0180(15) 0.0265(16) 0.0026(12) 0.0046(13) 0.0086(13)
C22 0.039(2) 0.039(2) 0.056(3) -0.0024(19) 0.023(2) 0.0112(18)
C14 0.045(2) 0.0194(19) 0.059(3) -0.0051(17) -0.001(2) 0.0086(17)
C20 0.050(2) 0.0184(18) 0.036(2) 0.0081(15) 0.0110(17) 0.0019(16)
C17 0.0304(19) 0.058(3) 0.050(2) 0.033(2) 0.0220(18) 0.0125(18)
C18 0.0175(17) 0.055(3) 0.050(2) 0.021(2) -0.0015(16) 0.0077(17)
C21 0.079(3) 0.032(2) 0.0188(18) -0.0010(15) -0.0045(19) 0.012(2)
C16 0.037(2) 0.047(3) 0.052(3) -0.002(2) 0.0186(19) 0.0160(19)
C8 0.065(3) 0.041(3) 0.088(4) 0.011(2) 0.051(3) 0.023(2)
C9 0.043(2) 0.050(3) 0.049(3) -0.012(2) 0.029(2) -0.021(2)
C13 0.086(4) 0.043(3) 0.098(4) 0.016(3) 0.072(3) 0.028(3)
C12 0.074(3) 0.040(2) 0.067(3) -0.007(2) -0.035(3) 0.037(2)
C10 0.046(3) 0.132(4) 0.033(2) 0.040(3) 0.0164(19) 0.018(3)

loop_
_atom_type_symbol
_atom_type_description
_atom_type_scat_dispersion_real
_atom_type_scat_dispersion_imag
_atom_type_scat_source
C C 0.0181 0.0091 'International Tables Vol C Tables 4.2.6.8 and 6.1.1.4'
H H 0.0000 0.0000 'International Tables Vol C Tables 4.2.6.8 and 6.1.1.4'
O O 0.0492 0.0322 'International Tables Vol C Tables 4.2.6.8 and 6.1.1.4'
P P 0.2955 0.4335 'International Tables Vol C Tables 4.2.6.8 and 6.1.1.4'
Pt Pt -4.5932 6.9264 'International Tables Vol C Tables 4.2.6.8 and 6.1.1.4'
S S 0.3331 0.5567 'International Tables Vol C Tables 4.2.6.8 and 6.1.1.4'

loop_
_geom_angle_atom_site_label_1
_geom_angle_atom_site_label_2
_geom_angle_atom_site_label_3
_geom_angle
_geom_angle_site_symmetry_1
_geom_angle_site_symmetry_3
_geom_angle_publ_flag
P2 Pt1 S1 99.45(3) . . ?
P1 Pt1 P2 159.89(3) . . ?
P1 Pt1 S1 100.61(3) . . ?
C1 Pt1 P2 80.01(9) . . ?
C1 Pt1 P1 79.93(9) . . ?
C1 Pt1 S1 179.21(8) . . ?
O2 P2 Pt1 104.64(8) . . ?
O2 P2 C7 100.44(13) . . ?
O2 P2 C11 100.53(13) . . ?
C7 P2 Pt1 116.43(10) . . ?
C11 P2 Pt1 116.75(11) . . ?
C11 P2 C7 114.40(15) . . ?
O1 P1 Pt1 104.98(8) . . ?
O1 P1 C15 100.25(13) . . ?
O1 P1 C19 100.53(13) . . ?
C15 P1 Pt1 115.80(11) . . ?
C15 P1 C19 114.45(15) . . ?
C19 P1 Pt1 117.23(11) . . ?
C6 O2 P2 115.58(18) . . ?
C2 O1 P1 115.20(18) . . ?
C1 C2 O1 118.1(2) . . ?
C3 C2 O1 118.8(3) . . ?
C3 C2 C1 123.1(3) . . ?
O2 C6 C5 118.9(3) . . ?
O2 C6 C1 118.3(2) . . ?
C5 C6 C1 122.8(3) . . ?
C6 C5 C4 117.6(3) . . ?
C2 C1 Pt1 121.7(2) . . ?
C2 C1 C6 116.8(3) . . ?
C6 C1 Pt1 121.4(2) . . ?
C2 C3 C4 117.7(3) . . ?
C3 C4 C5 121.9(3) . . ?
C8 C7 P2 104.3(2) . . ?
C9 C7 P2 114.1(2) . . ?
C9 C7 C8 107.1(4) . . ?
C10 C7 P2 110.6(3) . . ?
C10 C7 C8 108.6(4) . . ?
C10 C7 C9 111.7(4) . . ?
C17 C15 P1 114.1(2) . . ?
C17 C15 C18 110.3(3) . . ?
C17 C15 C16 109.0(3) . . ?
C18 C15 P1 110.0(2) . . ?
C16 C15 P1 104.5(2) . . ?
C16 C15 C18 108.7(3) . . ?
C22 C19 P1 104.9(2) . . ?
C20 C19 P1 113.8(2) . . ?
C20 C19 C22 108.6(3) . . ?
C20 C19 C21 110.4(3) . . ?
C21 C19 P1 109.9(3) . . ?
C21 C19 C22 109.0(3) . . ?
C14 C11 P2 114.3(2) . . ?
C13 C11 P2 105.1(3) . . ?
C13 C11 C14 107.8(3) . . ?
C13 C11 C12 109.5(4) . . ?
C12 C11 P2 110.4(2) . . ?
C12 C11 C14 109.5(4) . . ?

loop_
_geom_bond_atom_site_label_1
_geom_bond_atom_site_label_2
_geom_bond_distance
_geom_bond_site_symmetry_2
_geom_bond_publ_flag
Pt1 P2 2.2822(7) . ?
Pt1 P1 2.2786(7) . ?
Pt1 S1 2.3713(8) . ?
Pt1 C1 2.018(3) . ?
P2 O2 1.656(2) . ?
P2 C7 1.860(3) . ?
P2 C11 1.857(3) . ?
P1 O1 1.656(2) . ?
P1 C15 1.858(3) . ?
P1 C19 1.860(3) . ?
O2 C6 1.384(3) . ?
O1 C2 1.394(3) . ?
C2 C1 1.387(4) . ?
C2 C3 1.384(4) . ?
C6 C5 1.388(4) . ?
C6 C1 1.390(4) . ?
C5 C4 1.394(4) . ?
C3 C4 1.387(4) . ?
C7 C8 1.519(6) . ?
C7 C9 1.507(5) . ?
C7 C10 1.502(5) . ?
C15 C17 1.520(5) . ?
C15 C18 1.527(5) . ?
C15 C16 1.526(5) . ?
C19 C22 1.532(5) . ?
C19 C20 1.518(5) . ?
C19 C21 1.526(5) . ?
C11 C14 1.517(5) . ?
C11 C13 1.514(5) . ?
C11 C12 1.516(5) . ?
